data_2015241
loop_
_publ_author_name
'Camerman, Arthur '
'Hempel, Andrew'
'Mastropaolo, Donald'
'Camerman, Norman'

_publ_section_title
;
 <i>N</i>-Phenyl-<i>N</i>'-pyridylureas: stereochemical basis for
 anticonvulsant activity
;
_journal_coeditor_code GD1429
_journal_issue 4
_journal_name_full 'Acta Crystallographica Section C'
_journal_page_first o190
_journal_page_last o192
_journal_paper_doi 10.1107/S0108270106005543
_journal_volume 62
_journal_year 2006
_chemical_formula_iupac 'C13 H13 Cl N3 O +, Cl -'
_chemical_formula_moiety 'C13 H13 Cl N3 O +, Cl -'
_chemical_formula_sum 'C13 H13 Cl2 N3 O'
_chemical_formula_weight 298.16
_chemical_name_systematic
;
4-[N-(2-Chloro-6-methylphenyl)ureido]pyridinium chloride
;
_space_group_IT_number 2
_space_group_name_Hall '-P 1'
_symmetry_cell_setting triclinic
_symmetry_space_group_name_Hall '-P 1'
_symmetry_space_group_name_H-M 'P -1'
_atom_sites_solution_hydrogens geom
_atom_sites_solution_primary direct
_atom_sites_solution_secondary difmap
_audit_creation_method SHELXL-97
_cell_angle_alpha 69.06(3)
_cell_angle_beta 81.29(2)
_cell_angle_gamma 80.60(3)
_cell_formula_units_Z 4
_cell_length_a 8.022(3)
_cell_length_b 13.193(4)
_cell_length_c 14.893(4)
_cell_measurement_reflns_used 32
_cell_measurement_temperature 294(2)
_cell_measurement_theta_max 45
_cell_measurement_theta_min 19
_cell_volume 1444.9(9)
_computing_cell_refinement 'Picker Operating Manual'
_computing_data_collection 'Picker Operating Manual (Picker, 1967)'
_computing_data_reduction 'DATRDN (Stewart, 1976)'
_computing_molecular_graphics 'ORTEP-3 for Windows (Farrugia, 1997)'
_computing_publication_material SHELXL97
_computing_structure_refinement 'SHELXL97 (Sheldrick, 1997)'
_computing_structure_solution 'SHELXS97 (Sheldrick, 1997)'
_diffrn_ambient_temperature 294(2)
_diffrn_measured_fraction_theta_full 0.999
_diffrn_measured_fraction_theta_max 0.999
_diffrn_measurement_device_type 'Picker FACS-1 four-circle'
_diffrn_measurement_method \q/2\q
_diffrn_radiation_monochromator 'Ni-filtered radiation'
_diffrn_radiation_source 'fine-focus sealed tube'
_diffrn_radiation_type CuK\a
_diffrn_radiation_wavelength 1.54178
_diffrn_reflns_av_R_equivalents 0.0052
_diffrn_reflns_av_sigmaI/netI 0.0584
_diffrn_reflns_limit_h_max 9
_diffrn_reflns_limit_h_min -4
_diffrn_reflns_limit_k_max 14
_diffrn_reflns_limit_k_min -14
_diffrn_reflns_limit_l_max 16
_diffrn_reflns_limit_l_min -16
_diffrn_reflns_number 4418
_diffrn_reflns_theta_full 60.00
_diffrn_reflns_theta_max 60.00
_diffrn_reflns_theta_min 3.19
_diffrn_standards_decay_% 2.7
_diffrn_standards_interval_count 100
_diffrn_standards_number 3
_exptl_absorpt_coefficient_mu 4.009
_exptl_absorpt_correction_T_max 0.724
_exptl_absorpt_correction_T_min 0.586
_exptl_absorpt_correction_type psi-scan
_exptl_absorpt_process_details '(North <i>et al.</i>,  1968)'
_exptl_crystal_colour colourless
_exptl_crystal_density_diffrn 1.371
_exptl_crystal_density_method 'not measured'
_exptl_crystal_description needle
_exptl_crystal_F_000 616
_exptl_crystal_size_max 0.52
_exptl_crystal_size_mid 0.12
_exptl_crystal_size_min 0.08
_refine_diff_density_max 0.266
_refine_diff_density_min -0.153
_refine_ls_extinction_coef 0.0062(6)
_refine_ls_extinction_expression Fc^*^=kFc[1+0.001xFc^2^\l^3^/sin(2\q)]^-1/4^
_refine_ls_extinction_method SHELXL97
_refine_ls_goodness_of_fit_ref 0.941
_refine_ls_hydrogen_treatment constr
_refine_ls_matrix_type full
_refine_ls_number_parameters 385
_refine_ls_number_reflns 4272
_refine_ls_number_restraints 7
_refine_ls_restrained_S_all 0.943
_refine_ls_R_factor_all 0.0601
_refine_ls_R_factor_gt 0.0428
_refine_ls_shift/su_max 0.003
_refine_ls_shift/su_mean 0.000
_refine_ls_structure_factor_coef Fsqd
_refine_ls_weighting_details 'calc w=1/[\s^2^(Fo^2^)+(0.0837P)^2^+0.3467P] where P=(Fo^2^+2Fc^2^)/3'
_refine_ls_weighting_scheme calc
_refine_ls_wR_factor_gt 0.1229
_refine_ls_wR_factor_ref 0.1344
_reflns_number_gt 3375
_reflns_number_total 4272
_reflns_threshold_expression I>2\s(I)
_cod_data_source_file gd1429.cif
_cod_data_source_block I
_cod_database_code 2015241

loop_
_symmetry_equiv_pos_as_xyz
'x, y, z'
'-x, -y, -z'

loop_
_atom_site_type_symbol
_atom_site_label
_atom_site_fract_x
_atom_site_fract_y
_atom_site_fract_z
_atom_site_U_iso_or_equiv
_atom_site_adp_type
_atom_site_calc_flag
_atom_site_refinement_flags
_atom_site_occupancy
C C1A -0.1968(5) 0.4567(3) -0.0898(3) 0.0664(9) Uani d . 1
H H1A -0.3126 0.4760 -0.0950 0.081(4) Uiso calc R 1
C C2A -0.1406(5) 0.3730(2) -0.0096(2) 0.0564(8) Uani d . 1
C C3A 0.0313(4) 0.3437(2) -0.0020(2) 0.0489(7) Uani d . 1
C C4A 0.1474(5) 0.4004(2) -0.0743(2) 0.0575(8) Uani d D 1
C C5A 0.0879(6) 0.4843(3) -0.1535(2) 0.0696(10) Uani d . 1
H H5A 0.1646 0.5231 -0.2019 0.081(4) Uiso calc R 1
C C6A -0.0831(6) 0.5110(3) -0.1614(3) 0.0703(10) Uani d . 1
H H6A -0.1215 0.5664 -0.2158 0.081(4) Uiso calc R 1
C C7A 0.344(2) 0.3784(18) -0.078(3) 0.047(4) Uani d PD 0.419(6)
H H7A1 0.3770 0.3169 -0.0187 0.114(16) Uiso calc PR 0.209(3)
H H7A2 0.3905 0.4456 -0.0817 0.114(16) Uiso calc PR 0.209(3)
H H7A3 0.3906 0.3583 -0.1365 0.114(16) Uiso calc PR 0.209(3)
H H7A4 0.3951 0.4303 -0.1393 0.114(16) Uiso calc PR 0.209(3)
H H7A5 0.3816 0.3016 -0.0762 0.114(16) Uiso calc PR 0.209(3)
H H7A6 0.3815 0.3889 -0.0214 0.114(16) Uiso calc PR 0.209(3)
Cl Cl7A 0.3601(7) 0.3663(5) -0.0628(6) 0.093(2) Uani d P 0.581(6)
N N8A 0.0919(4) 0.25512(19) 0.07822(19) 0.0569(7) Uani d . 1
H H8A 0.1330 0.2680 0.1226 0.081(4) Uiso calc R 1
C C9A 0.0852(4) 0.1504(2) 0.0853(2) 0.0470(7) Uani d . 1
O O10A 0.0297(3) 0.12564(17) 0.02623(16) 0.0662(7) Uani d . 1
N N11A 0.1474(3) 0.07603(18) 0.16927(17) 0.0486(6) Uani d . 1
H H11A 0.1826 0.1035 0.2063 0.081(4) Uiso calc R 1
C C12A 0.1596(4) -0.0351(2) 0.2002(2) 0.0455(7) Uani d . 1
C C13A 0.1199(5) -0.0949(2) 0.1476(2) 0.0581(8) Uani d . 1
H H13A 0.0819 -0.0596 0.0868 0.081(4) Uiso calc R 1
C C14A 0.1377(5) -0.2058(3) 0.1867(3) 0.0698(10) Uani d . 1
H H14A 0.1094 -0.2461 0.1523 0.081(4) Uiso calc R 1
N N15A 0.1941(4) -0.2580(2) 0.2723(2) 0.0667(8) Uani d . 1
H H15A 0.2050 -0.3282 0.2947 0.081(4) Uiso calc R 1
C C16A 0.2343(5) -0.2035(3) 0.3240(3) 0.0647(9) Uani d . 1
H H16A 0.2736 -0.2418 0.3841 0.081(4) Uiso calc R 1
C C17A 0.2187(4) -0.0931(2) 0.2905(2) 0.0572(8) Uani d . 1
H H17A 0.2472 -0.0557 0.3274 0.081(4) Uiso calc R 1
C C18A -0.274(3) 0.3075(17) 0.0658(17) 0.107(11) Uani d P 0.581(6)
H H18A -0.2155 0.2510 0.1201 0.114(16) Uiso calc PR 0.291(3)
H H18B -0.3351 0.2708 0.0345 0.114(16) Uiso calc PR 0.291(3)
H H18C -0.3572 0.3583 0.0913 0.114(16) Uiso calc PR 0.291(3)
H H18D -0.3896 0.3357 0.0438 0.114(16) Uiso calc PR 0.291(3)
H H18E -0.2701 0.3160 0.1295 0.114(16) Uiso calc PR 0.291(3)
H H18F -0.2480 0.2285 0.0726 0.114(16) Uiso calc PR 0.291(3)
Cl Cl1A -0.2849(11) 0.3131(6) 0.0812(7) 0.0863(17) Uani d P 0.419(6)
C C1B 0.7192(6) -0.2579(3) 0.3600(3) 0.0815(12) Uani d . 1
H H1B 0.7411 -0.3191 0.4142 0.080(4) Uiso calc R 1
C C2B 0.6887(4) -0.1550(3) 0.3675(3) 0.0580(8) Uani d . 1
C C3B 0.6620(4) -0.0630(2) 0.2857(2) 0.0469(7) Uani d . 1
C C4B 0.6565(5) -0.0767(3) 0.1978(2) 0.0591(8) Uani d . 1
C C5B 0.6860(6) -0.1799(3) 0.1924(3) 0.0827(12) Uani d . 1
H H5B 0.6849 -0.1892 0.1335 0.080(4) Uiso calc R 1
C C6B 0.7171(7) -0.2696(3) 0.2731(4) 0.0952(15) Uani d . 1
H H6B 0.7369 -0.3390 0.2682 0.080(4) Uiso calc R 1
C C7B 0.638(3) 0.0211(16) 0.1086(14) 0.122(11) Uani d PU 0.603(5)
H H7B1 0.6117 0.0886 0.1266 0.114(16) Uiso calc PR 0.301(3)
H H7B2 0.5436 0.0154 0.0745 0.114(16) Uiso calc PR 0.301(3)
H H7B3 0.7464 0.0249 0.0650 0.114(16) Uiso calc PR 0.301(3)
H H7B4 0.6561 -0.0026 0.0508 0.114(16) Uiso calc PR 0.301(3)
H H7B5 0.7242 0.0706 0.1029 0.114(16) Uiso calc PR 0.301(3)
H H7B6 0.5214 0.0610 0.1124 0.114(16) Uiso calc PR 0.301(3)
Cl Cl7B 0.6024(11) 0.0360(5) 0.0992(4) 0.0797(13) Uani d P 0.397(5)
N N8B 0.6264(3) 0.04257(19) 0.29224(18) 0.0487(6) Uani d . 1
H H8B 0.5312 0.0801 0.2750 0.080(4) Uiso calc R 1
C C9B 0.7349(4) 0.0884(2) 0.3244(2) 0.0462(7) Uani d . 1
O O10B 0.8778(3) 0.05029(18) 0.34184(19) 0.0645(6) Uani d . 1
N N11B 0.6573(3) 0.18678(19) 0.33408(18) 0.0479(6) Uani d . 1
H H11B 0.5549 0.2070 0.3187 0.080(4) Uiso calc R 1
C C12B 0.7257(4) 0.2544(2) 0.3652(2) 0.0432(6) Uani d . 1
C C13B 0.8944(4) 0.2432(3) 0.3830(2) 0.0554(8) Uani d . 1
H H13B 0.9699 0.1848 0.3752 0.080(4) Uiso calc R 1
C C14B 0.9480(5) 0.3176(3) 0.4116(3) 0.0672(10) Uani d . 1
H H14B 1.0618 0.3111 0.4210 0.080(4) Uiso calc R 1
N N15B 0.8428(4) 0.3992(2) 0.4266(2) 0.0659(8) Uani d . 1
H H15B 0.8800 0.4443 0.4464 0.080(4) Uiso calc R 1
C C16B 0.6799(5) 0.4130(3) 0.4116(2) 0.0612(9) Uani d . 1
H H16B 0.6080 0.4707 0.4235 0.080(4) Uiso calc R 1
C C17B 0.6170(4) 0.3442(2) 0.3791(2) 0.0501(7) Uani d . 1
H H17B 0.5042 0.3561 0.3662 0.080(4) Uiso calc R 1
C C18B 0.701(4) -0.144(3) 0.466(2) 0.074(11) Uani d P 0.397(5)
H H18G 0.6752 -0.0655 0.4608 0.114(16) Uiso calc PR 0.199(3)
H H18H 0.8190 -0.1719 0.4854 0.114(16) Uiso calc PR 0.199(3)
H H18I 0.6182 -0.1878 0.5161 0.114(16) Uiso calc PR 0.199(3)
H H18J 0.7331 -0.2179 0.5141 0.114(16) Uiso calc PR 0.199(3)
H H18K 0.5893 -0.1116 0.4895 0.114(16) Uiso calc PR 0.199(3)
H H18L 0.7900 -0.0956 0.4587 0.114(16) Uiso calc PR 0.199(3)
Cl Cl1B 0.6720(9) -0.1409(5) 0.4801(5) 0.0761(14) Uani d P 0.603(5)
Cl Cl1 0.78591(10) 0.49808(6) 0.59447(6) 0.0552(3) Uani d . 1
Cl Cl2 0.29829(10) 0.21846(6) 0.26294(6) 0.0625(3) Uani d . 1

loop_
_atom_site_aniso_label
_atom_site_aniso_U_11
_atom_site_aniso_U_22
_atom_site_aniso_U_33
_atom_site_aniso_U_12
_atom_site_aniso_U_13
_atom_site_aniso_U_23
C1A 0.076(2) 0.0475(19) 0.069(2) 0.0088(17) -0.0277(19) -0.0109(18)
C2A 0.071(2) 0.0387(16) 0.0548(19) -0.0076(15) -0.0162(17) -0.0057(14)
C3A 0.071(2) 0.0302(14) 0.0454(16) -0.0068(14) -0.0215(15) -0.0060(13)
C4A 0.076(2) 0.0391(16) 0.0567(19) -0.0111(15) -0.0050(16) -0.0145(15)
C5A 0.108(3) 0.0444(18) 0.0493(19) -0.020(2) 0.0040(19) -0.0076(16)
C6A 0.107(3) 0.0410(18) 0.053(2) 0.0070(19) -0.026(2) -0.0031(16)
C7A 0.050(8) 0.026(5) 0.075(10) -0.005(5) -0.009(7) -0.027(6)
Cl7A 0.070(2) 0.100(4) 0.114(4) -0.0141(17) -0.0103(19) -0.039(2)
N8A 0.087(2) 0.0320(13) 0.0536(15) -0.0050(12) -0.0352(14) -0.0059(11)
C9A 0.0598(18) 0.0332(15) 0.0455(16) -0.0043(13) -0.0117(14) -0.0085(13)
O10A 0.109(2) 0.0392(11) 0.0547(13) -0.0073(12) -0.0369(13) -0.0099(10)
N11A 0.0670(16) 0.0341(13) 0.0424(13) -0.0040(11) -0.0207(12) -0.0053(11)
C12A 0.0493(17) 0.0355(15) 0.0440(16) -0.0013(12) -0.0051(13) -0.0059(12)
C13A 0.079(2) 0.0371(16) 0.0561(19) -0.0065(15) -0.0182(17) -0.0091(14)
C14A 0.094(3) 0.0395(17) 0.076(2) -0.0062(17) -0.023(2) -0.0149(17)
N15A 0.080(2) 0.0331(14) 0.075(2) -0.0024(13) -0.0101(16) -0.0037(14)
C16A 0.079(2) 0.0450(18) 0.0520(19) 0.0008(16) -0.0153(17) 0.0053(15)
C17A 0.073(2) 0.0398(17) 0.0489(18) -0.0022(15) -0.0163(16) -0.0016(14)
C18A 0.063(9) 0.113(15) 0.121(18) 0.011(8) -0.033(10) -0.013(10)
Cl1A 0.095(4) 0.072(3) 0.077(2) -0.031(2) 0.004(2) -0.003(2)
C1B 0.103(3) 0.0385(19) 0.092(3) -0.0078(19) -0.003(2) -0.0125(19)
C2B 0.064(2) 0.0428(17) 0.065(2) -0.0061(15) -0.0063(16) -0.0158(16)
C3B 0.0503(17) 0.0332(15) 0.0563(18) -0.0079(12) 0.0013(13) -0.0156(14)
C4B 0.074(2) 0.0481(18) 0.0564(19) -0.0160(16) 0.0026(16) -0.0193(16)
C5B 0.115(3) 0.066(2) 0.082(3) -0.028(2) 0.017(2) -0.046(2)
C6B 0.140(4) 0.043(2) 0.104(4) -0.016(2) 0.012(3) -0.034(2)
C7B 0.143(14) 0.123(13) 0.113(13) -0.006(7) -0.009(7) -0.065(9)
Cl7B 0.118(3) 0.075(2) 0.0488(17) -0.034(2) -0.0102(18) -0.0130(15)
N8B 0.0533(15) 0.0362(13) 0.0603(15) -0.0011(11) -0.0142(12) -0.0193(11)
C9B 0.0492(18) 0.0393(15) 0.0480(17) -0.0058(13) -0.0012(13) -0.0134(13)
O10B 0.0449(13) 0.0576(14) 0.0969(18) 0.0020(11) -0.0106(12) -0.0358(13)
N11B 0.0440(13) 0.0425(13) 0.0625(16) -0.0035(11) -0.0072(11) -0.0243(12)
C12B 0.0477(16) 0.0366(15) 0.0442(15) -0.0122(12) -0.0030(12) -0.0102(12)
C13B 0.0522(18) 0.0456(17) 0.072(2) -0.0072(14) -0.0110(15) -0.0214(16)
C14B 0.068(2) 0.056(2) 0.080(2) -0.0149(18) -0.0260(19) -0.0154(18)
N15B 0.093(2) 0.0441(15) 0.0686(18) -0.0205(15) -0.0270(16) -0.0161(14)
C16B 0.084(3) 0.0380(17) 0.060(2) -0.0058(16) -0.0060(18) -0.0154(15)
C17B 0.0573(19) 0.0385(16) 0.0538(17) -0.0082(13) -0.0029(14) -0.0148(14)
C18B 0.060(10) 0.051(10) 0.09(2) 0.009(7) -0.029(14) 0.009(11)
Cl1B 0.107(3) 0.0648(19) 0.0493(12) -0.0180(18) -0.0004(16) -0.0107(11)
Cl1 0.0700(5) 0.0341(4) 0.0603(5) -0.0074(3) -0.0128(4) -0.0115(3)
Cl2 0.0624(5) 0.0558(5) 0.0780(6) 0.0086(4) -0.0341(4) -0.0292(4)

loop_
_atom_type_symbol
_atom_type_description
_atom_type_scat_dispersion_real
_atom_type_scat_dispersion_imag
_atom_type_scat_source
C C 0.0181 0.0091 'International Tables Vol C Tables 4.2.6.8 and 6.1.1.4'
H H 0.0000 0.0000 'International Tables Vol C Tables 4.2.6.8 and 6.1.1.4'
N N 0.0311 0.0180 'International Tables Vol C Tables 4.2.6.8 and 6.1.1.4'
O O 0.0492 0.0322 'International Tables Vol C Tables 4.2.6.8 and 6.1.1.4'
Cl Cl 0.3639 0.7018 'International Tables Vol C Tables 4.2.6.8 and 6.1.1.4'

loop_
_geom_angle_atom_site_label_1
_geom_angle_atom_site_label_2
_geom_angle_atom_site_label_3
_geom_angle_site_symmetry_1
_geom_angle
C6A C1A C2A . 120.2(4)
C6A C1A H1A . 119.9
C2A C1A H1A . 119.9
C1A C2A C3A . 120.0(3)
C1A C2A C18A . 118.3(8)
C3A C2A C18A . 121.4(8)
C1A C2A Cl1A . 118.9(4)
C3A C2A Cl1A . 120.9(4)
C2A C3A C4A . 119.8(3)
C2A C3A N8A . 120.9(3)
C4A C3A N8A . 119.3(3)
C5A C4A C3A . 119.1(3)
C5A C4A C7A . 114.1(13)
C3A C4A C7A . 126.8(13)
C5A C4A Cl7A . 121.4(4)
C3A C4A Cl7A . 119.5(4)
C6A C5A C4A . 120.7(3)
C6A C5A H5A . 119.7
C4A C5A H5A . 119.7
C1A C6A C5A . 120.3(3)
C1A C6A H6A . 119.9
C5A C6A H6A . 119.9
C4A C7A H7A1 . 109.5
C4A C7A H7A2 . 109.5
H7A1 C7A H7A2 . 109.5
C4A C7A H7A3 . 109.5
H7A1 C7A H7A3 . 109.5
H7A2 C7A H7A3 . 109.5
C4A C7A H7A4 . 109.5
H7A1 C7A H7A4 . 141.1
H7A2 C7A H7A4 . 56.3
H7A3 C7A H7A4 . 56.3
C4A C7A H7A5 . 109.5
H7A1 C7A H7A5 . 56.3
H7A2 C7A H7A5 . 141.1
H7A3 C7A H7A5 . 56.3
H7A4 C7A H7A5 . 109.5
C4A C7A H7A6 . 109.5
H7A1 C7A H7A6 . 56.3
H7A2 C7A H7A6 . 56.3
H7A3 C7A H7A6 . 141.1
H7A4 C7A H7A6 . 109.5
H7A5 C7A H7A6 . 109.5
C9A N8A C3A . 120.5(2)
C9A N8A H8A . 119.8
C3A N8A H8A . 119.8
O10A C9A N8A 1 123.8(3)
O10A C9A N8A . 123.8(3)
O10A C9A N11A 1 124.4(3)
O10A C9A N11A . 124.4(3)
N8A C9A N11A . 111.8(2)
C12A N11A C9A . 128.0(2)
C12A N11A H11A . 116.0
C9A N11A H11A . 116.0
N11A C12A C13A . 124.6(3)
N11A C12A C17A . 117.6(3)
C13A C12A C17A . 117.8(3)
C14A C13A C12A . 118.8(3)
C14A C13A H13A . 120.6
C12A C13A H13A . 120.6
N15A C14A C13A . 121.7(3)
N15A C14A H14A . 119.1
C13A C14A H14A . 119.1
C14A N15A C16A . 121.0(3)
C14A N15A H15A . 119.5
C16A N15A H15A . 119.5
N15A C16A C17A . 120.8(3)
N15A C16A H16A . 119.6
C17A C16A H16A . 119.6
C16A C17A C12A . 119.8(3)
C16A C17A H17A . 120.1
C12A C17A H17A . 120.1
C2A C18A H18A . 109.5
C2A C18A H18B . 109.5
H18A C18A H18B . 109.5
C2A C18A H18C . 109.5
H18A C18A H18C . 109.5
H18B C18A H18C . 109.5
C2A C18A H18D . 109.5
H18A C18A H18D . 141.1
H18B C18A H18D . 56.3
H18C C18A H18D . 56.3
C2A C18A H18E . 109.5
H18A C18A H18E . 56.3
H18B C18A H18E . 141.1
H18C C18A H18E . 56.3
H18D C18A H18E . 109.5
C2A C18A H18F . 109.5
H18A C18A H18F . 56.3
H18B C18A H18F . 56.3
H18C C18A H18F . 141.1
H18D C18A H18F . 109.5
H18E C18A H18F . 109.5
C6B C1B C2B . 119.9(4)
C6B C1B H1B . 120.1
C2B C1B H1B . 120.1
C1B C2B C3B . 120.2(3)
C1B C2B C18B . 118.5(12)
C3B C2B C18B . 121.1(12)
C1B C2B Cl1B . 119.9(4)
C3B C2B Cl1B . 119.9(3)
C2B C3B C4B . 119.1(3)
C2B C3B N8B . 121.1(3)
C4B C3B N8B . 119.6(3)
C5B C4B C3B . 119.5(3)
C5B C4B C7B . 120.6(9)
C3B C4B C7B . 119.6(9)
C5B C4B Cl7B . 121.3(4)
C3B C4B Cl7B . 119.1(3)
C6B C5B C4B . 120.7(4)
C6B C5B H5B . 119.6
C4B C5B H5B . 119.6
C1B C6B C5B . 120.6(3)
C1B C6B H6B . 119.7
C5B C6B H6B . 119.7
C4B C7B H7B1 . 109.5
C4B C7B H7B2 . 109.5
H7B1 C7B H7B2 . 109.5
C4B C7B H7B3 . 109.5
H7B1 C7B H7B3 . 109.5
H7B2 C7B H7B3 . 109.5
C4B C7B H7B4 . 109.5
H7B1 C7B H7B4 . 141.1
H7B2 C7B H7B4 . 56.3
H7B3 C7B H7B4 . 56.3
C4B C7B H7B5 . 109.5
H7B1 C7B H7B5 . 56.3
H7B2 C7B H7B5 . 141.1
H7B3 C7B H7B5 . 56.3
H7B4 C7B H7B5 . 109.5
C4B C7B H7B6 . 109.5
H7B1 C7B H7B6 . 56.3
H7B2 C7B H7B6 . 56.3
H7B3 C7B H7B6 . 141.1
H7B4 C7B H7B6 . 109.5
H7B5 C7B H7B6 . 109.5
C9B N8B C3B . 123.5(3)
C9B N8B H8B . 118.3
C3B N8B H8B . 118.3
O10B C9B N8B 1 125.4(3)
O10B C9B N8B . 125.4(3)
O10B C9B N11B 1 124.2(3)
O10B C9B N11B . 124.2(3)
N8B C9B N11B . 110.4(3)
C12B N11B C9B . 127.0(3)
C12B N11B H11B . 116.5
C9B N11B H11B . 116.5
N11B C12B C13B . 125.4(3)
N11B C12B C17B . 117.0(3)
C13B C12B C17B . 117.5(3)
C14B C13B C12B . 119.7(3)
C14B C13B H13B . 120.1
C12B C13B H13B . 120.1
N15B C14B C13B . 121.6(3)
N15B C14B H14B . 119.2
C13B C14B H14B . 119.2
C14B N15B C16B . 121.1(3)
C14B N15B H15B . 119.4
C16B N15B H15B . 119.4
N15B C16B C17B . 121.1(3)
N15B C16B H16B . 119.5
C17B C16B H16B . 119.5
C16B C17B C12B . 118.9(3)
C16B C17B H17B . 120.5
C12B C17B H17B . 120.5
C2B C18B H18G . 109.5
C2B C18B H18H . 109.5
H18G C18B H18H . 109.5
C2B C18B H18I . 109.5
H18G C18B H18I . 109.5
H18H C18B H18I . 109.5
C2B C18B H18J . 109.5
H18G C18B H18J . 141.1
H18H C18B H18J . 56.3
H18I C18B H18J . 56.3
C2B C18B H18K . 109.5
H18G C18B H18K . 56.3
H18H C18B H18K . 141.1
H18I C18B H18K . 56.3
H18J C18B H18K . 109.5
C2B C18B H18L . 109.5
H18G C18B H18L . 56.3
H18H C18B H18L . 56.3
H18I C18B H18L . 141.1
H18J C18B H18L . 109.5
H18K C18B H18L . 109.5

loop_
_geom_bond_atom_site_label_1
_geom_bond_atom_site_label_2
_geom_bond_site_symmetry_2
_geom_bond_distance
C1A C6A . 1.362(6)
C1A C2A . 1.381(5)
C1A H1A . 0.9300
C2A C3A . 1.381(5)
C2A C18A . 1.55(2)
C2A Cl1A . 1.689(8)
C3A C4A . 1.391(5)
C3A N8A . 1.422(4)
C4A C5A . 1.381(5)
C4A C7A . 1.551(18)
C4A Cl7A . 1.711(7)
C5A C6A . 1.372(6)
C5A H5A . 0.9300
C6A H6A . 0.9300
C7A H7A1 . 1.0000
C7A H7A2 . 1.0000
C7A H7A3 . 1.0000
C7A H7A4 . 1.0000
C7A H7A5 . 1.0000
C7A H7A6 . 1.0000
N8A C9A . 1.356(4)
N8A H8A . 0.8600
C9A O10A 1 1.204(3)
C9A O10A . 1.204(3)
C9A N11A . 1.389(4)
N11A C12A . 1.362(4)
N11A H11A . 0.8600
C12A C13A . 1.392(4)
C12A C17A . 1.400(4)
C13A C14A . 1.360(5)
C13A H13A . 0.9300
C14A N15A . 1.323(5)
C14A H14A . 0.9300
N15A C16A . 1.327(5)
N15A H15A . 0.8600
C16A C17A . 1.352(4)
C16A H16A . 0.9300
C17A H17A . 0.9300
C18A H18A . 1.0000
C18A H18B . 1.0000
C18A H18C . 1.0000
C18A H18D . 1.0000
C18A H18E . 1.0000
C18A H18F . 1.0000
C1B C6B . 1.360(6)
C1B C2B . 1.381(5)
C1B H1B . 0.9300
C2B C3B . 1.393(5)
C2B C18B . 1.55(3)
C2B Cl1B . 1.735(6)
C3B C4B . 1.393(4)
C3B N8B . 1.410(3)
C4B C5B . 1.372(5)
C4B C7B . 1.491(19)
C4B Cl7B . 1.726(7)
C5B C6B . 1.372(6)
C5B H5B . 0.9300
C6B H6B . 0.9300
C7B H7B1 . 1.0000
C7B H7B2 . 1.0000
C7B H7B3 . 1.0000
C7B H7B4 . 1.0000
C7B H7B5 . 1.0000
C7B H7B6 . 1.0000
N8B C9B . 1.362(4)
N8B H8B . 0.8600
C9B O10B 1 1.201(4)
C9B O10B . 1.201(4)
C9B N11B . 1.392(4)
N11B C12B . 1.357(4)
N11B H11B . 0.8600
C12B C13B . 1.393(4)
C12B C17B . 1.411(4)
C13B C14B . 1.349(4)
C13B H13B . 0.9300
C14B N15B . 1.319(5)
C14B H14B . 0.9300
N15B C16B . 1.331(5)
N15B H15B . 0.8600
C16B C17B . 1.361(4)
C16B H16B . 0.9300
C17B H17B . 0.9300
C18B H18G . 1.0000
C18B H18H . 1.0000
C18B H18I . 1.0000
C18B H18J . 1.0000
C18B H18K . 1.0000
C18B H18L . 1.0000

loop_
_geom_hbond_atom_site_label_D
_geom_hbond_atom_site_label_H
_geom_hbond_atom_site_label_A
_geom_hbond_site_symmetry_A
_geom_hbond_distance_DH
_geom_hbond_distance_HA
_geom_hbond_distance_DA
_geom_hbond_angle_DHA
N8A H8A Cl2 1 0.86 2.48 3.273(3) 154
N8B H8B Cl2 1 0.86 2.37 3.183(3) 158
N11A H11A Cl2 1 0.86 2.34 3.173(3) 163
N11B H11B Cl2 1 0.86 2.30 3.131(3) 164
N15A H15A Cl1 2_656 0.86 2.26 3.072(3) 158
N15B H15B Cl1 1 0.86 2.53 3.155(3) 131
N15B H15B Cl1 2_766 0.86 2.82 3.397(3) 126
C13A H13A O10A 1 0.93 2.27 2.864(4) 121
C13A H13A O10A 2 0.93 2.48 3.186(4) 133
C13B H13B O10B 1 0.93 2.26 2.850(4) 121
